data_7711860
loop_
_publ_author_name
'Nov&#xe1;k, Pavel'
'Erben, Milan'
'Jambor, Roman'
'Hejda, Martin'
'R&#x16f;&#x17e;i&#x10d;ka, Ale&#x161;'
'Rychagova, Elena'
'Ketkov, Sergey'
'Dost&#xe1;l, Libor'

_publ_section_title
;
 The reactivity of antimony and bismuth <i>N</i>,<i>C</i>,<i>N</i>-pincer
 compounds toward K[BEt<sub>3</sub>H] - the formation of heterocyclic
 compounds <i>vs</i>. element-element bonds <i>vs.</i> stable terminal
 Sb-H bonds.
;
_journal_issue 1
_journal_name_full 'Dalton transactions (Cambridge, England : 2003)'
_journal_page_first 218
_journal_page_last 227
_journal_paper_doi 10.1039/d2dt03564b
_journal_volume 52
_journal_year 2022
_chemical_formula_moiety 'C36 H51 Bi N2 Si, C6 H14'
_chemical_formula_sum 'C42 H65 Bi N2 Si'
_chemical_formula_weight 835.03
_space_group_crystal_system orthorhombic
_space_group_IT_number 19
_space_group_name_Hall 'P 2ac 2ab'
_space_group_name_H-M_alt 'P 21 21 21'
_atom_sites_solution_hydrogens geom
_audit_creation_method SHELXL-2017/1
_audit_update_record
;
2022-08-26 deposited with the CCDC.	2022-11-30 downloaded from the CCDC.
;
_cell_angle_alpha 90
_cell_angle_beta 90
_cell_angle_gamma 90
_cell_formula_units_Z 4
_cell_length_a 13.4794(7)
_cell_length_b 17.0612(10)
_cell_length_c 18.2148(8)
_cell_measurement_reflns_used 41387
_cell_measurement_temperature 150(2)
_cell_measurement_theta_max 26
_cell_measurement_theta_min 1
_cell_volume 4188.9(4)
_computing_cell_refinement 'APEX3 v2016.5-0 (Bruker AXS)'
_computing_data_collection 'Bruker Instrument Service vV6.2.3'
_computing_data_reduction 'SAINT V8.37A (Bruker AXS Inc., 2015)'
_computing_molecular_graphics 'Platon (Spek, 2009)'
_computing_publication_material 'Platon (Spek, 2009)'
_computing_structure_refinement 'SHELXL-2014/7 (Sheldrick, 2014)'
_computing_structure_solution 'XT, VERSION 2014/5'
_diffrn_ambient_temperature 150(2)
_diffrn_detector_area_resol_mean 10.4167
_diffrn_measured_fraction_theta_full 0.996
_diffrn_measured_fraction_theta_max 0.996
_diffrn_measurement_device_type 'Bruker D8 - Venture'
_diffrn_measurement_method '\f and \w scans to fill the Ewald sphere'
_diffrn_radiation_type MoK\a
_diffrn_radiation_wavelength 0.71073
_diffrn_reflns_av_R_equivalents 0.0653
_diffrn_reflns_av_unetI/netI 0.0575
_diffrn_reflns_Laue_measured_fraction_full 0.996
_diffrn_reflns_Laue_measured_fraction_max 0.996
_diffrn_reflns_limit_h_max 16
_diffrn_reflns_limit_h_min -16
_diffrn_reflns_limit_k_max 21
_diffrn_reflns_limit_k_min -21
_diffrn_reflns_limit_l_max 22
_diffrn_reflns_limit_l_min -22
_diffrn_reflns_number 33155
_diffrn_reflns_point_group_measured_fraction_full 0.997
_diffrn_reflns_point_group_measured_fraction_max 0.998
_diffrn_reflns_theta_full 25.242
_diffrn_reflns_theta_max 25.998
_diffrn_reflns_theta_min 2.236
_diffrn_source 'sealed X-ray tube'
_exptl_absorpt_coefficient_mu 4.266
_exptl_absorpt_correction_T_max 0.7459
_exptl_absorpt_correction_T_min 0.4369
_exptl_absorpt_correction_type multi-scan
_exptl_absorpt_process_details
;
SADABS-2016/2 - Bruker AXS area detector
scaling and absorption correction
;
_exptl_crystal_colour yellow
_exptl_crystal_density_diffrn 1.324
_exptl_crystal_description block
_exptl_crystal_F_000 1712
_exptl_crystal_size_max 0.520
_exptl_crystal_size_mid 0.320
_exptl_crystal_size_min 0.256
_refine_diff_density_max 1.432
_refine_diff_density_min -0.986
_refine_diff_density_rms 0.107
_refine_ls_abs_structure_details
;
 Refined as an inversion twin.
;
_refine_ls_extinction_method none
_refine_ls_goodness_of_fit_ref 1.067
_refine_ls_hydrogen_treatment constr
_refine_ls_matrix_type full
_refine_ls_number_parameters 427
_refine_ls_number_reflns 8201
_refine_ls_number_restraints 493
_refine_ls_restrained_S_all 1.050
_refine_ls_R_factor_all 0.0755
_refine_ls_R_factor_gt 0.0495
_refine_ls_shift/su_max 0.023
_refine_ls_shift/su_mean 0.000
_refine_ls_structure_factor_coef Fsqd
_refine_ls_weighting_details 'w=1/[\s^2^(Fo^2^)+(0.0472P)^2^+10.1738P] where P=(Fo^2^+2Fc^2^)/3'
_refine_ls_weighting_scheme calc
_refine_ls_wR_factor_gt 0.1141
_refine_ls_wR_factor_ref 0.1226
_reflns_Friedel_coverage 0.803
_reflns_Friedel_fraction_full 0.999
_reflns_Friedel_fraction_max 0.999
_reflns_number_gt 6035
_reflns_number_total 8201
_reflns_threshold_expression 'I > 2\s(I)'
_cod_data_source_file d2dt03564b2.cif
_cod_data_source_block 6-Bi
_cod_depositor_comments 'Adding full bibliography for 7711860--7711865.cif.'
_cod_database_code 7711860
_shelx_shelxl_version_number 2017/1
_shelx_space_group_comment
;
The symmetry employed for this shelxl refinement is uniquely defined
by the following loop, which should always be used as a source of
symmetry information in preference to the above space-group names.
They are only intended as comments.
;
_exptl_absorpt_special_details
;
The ratio of minimum to maximum
apparent transmission was 0.586
;

loop_
_space_group_symop_operation_xyz
'x, y, z'
'-x+1/2, -y, z+1/2'
'-x, y+1/2, -z+1/2'
'x+1/2, -y+1/2, -z'

loop_
_atom_site_label
_atom_site_type_symbol
_atom_site_fract_x
_atom_site_fract_y
_atom_site_fract_z
_atom_site_U_iso_or_equiv
_atom_site_adp_type
_atom_site_occupancy
_atom_site_site_symmetry_order
_atom_site_calc_flag
_atom_site_refinement_flags_posn
_atom_site_refinement_flags_adp
_atom_site_refinement_flags_occupancy
_atom_site_disorder_assembly
_atom_site_disorder_group
Bi1A Bi 0.66565(10) 0.2685(3) 0.64652(8) 0.0190(6) Uani 0.501(8) 1 d . . P A 2
Bi1 Bi 0.66569(9) 0.2312(2) 0.64628(8) 0.0141(5) Uani 0.499(8) 1 d . . P A 1
Si1 Si 0.70535(18) 0.2494(4) 0.45984(12) 0.0329(5) Uani 1 1 d . . . . .
N1 N 0.6101(9) 0.1106(6) 0.6620(8) 0.023(2) Uani 1 1 d D U . . .
N2 N 0.6123(9) 0.3898(6) 0.6644(8) 0.018(2) Uani 1 1 d . U . . .
C1 C 0.5257(3) 0.2505(6) 0.7077(2) 0.0147(12) Uani 1 1 d G . . . .
C2 C 0.4819(7) 0.1811(4) 0.7311(6) 0.015(3) Uani 1 1 d G . . A .
C3 C 0.3985(7) 0.1834(5) 0.7760(6) 0.022(3) Uani 1 1 d G . . A .
H3 H 0.368577 0.136003 0.791982 0.027 Uiso 1 1 calc R U . . .
C4 C 0.3589(3) 0.2551(6) 0.7974(3) 0.0302(18) Uani 1 1 d G . . A .
H4 H 0.301914 0.256663 0.827994 0.036 Uiso 1 1 calc R U . . .
C5 C 0.4027(7) 0.3245(5) 0.7739(7) 0.029(4) Uani 1 1 d G . . A .
H5 H 0.375650 0.373465 0.788537 0.034 Uiso 1 1 calc R U . . .
C6 C 0.4861(7) 0.3222(4) 0.7291(6) 0.021(3) Uani 1 1 d G . . A .
C8 C 0.6596(13) 0.0423(7) 0.6384(10) 0.023(3) Uani 1 1 d . U . . .
C7 C 0.5295(10) 0.1045(8) 0.7111(8) 0.024(3) Uani 1 1 d D U . . .
H7A H 0.552910 0.078791 0.756685 0.029 Uiso 1 1 calc R U . A .
H7B H 0.478477 0.070102 0.688932 0.029 Uiso 1 1 calc R U . . .
C42 C -0.0604(9) 0.7495(13) 0.6685(8) 0.075(4) Uani 1 1 d . . . . .
H42A H -0.071189 0.692700 0.666416 0.112 Uiso 1 1 calc R U . . .
H42B H -0.122801 0.775768 0.680784 0.112 Uiso 1 1 calc R U . . .
H42C H -0.010572 0.761352 0.706064 0.112 Uiso 1 1 calc R U . . .
C9 C 0.7470(15) 0.0154(8) 0.6690(11) 0.027(3) Uani 1 1 d . . . . .
C11 C 0.7486(10) -0.0893(7) 0.5763(8) 0.027(3) Uani 1 1 d . U . . .
H11 H 0.780509 -0.133010 0.554327 0.033 Uiso 1 1 calc R U . . .
C10 C 0.7940(12) -0.0493(7) 0.6367(10) 0.025(3) Uani 1 1 d . U . . .
H10 H 0.856340 -0.066594 0.654895 0.031 Uiso 1 1 calc R U . . .
C12 C 0.6580(10) -0.0637(7) 0.5504(9) 0.025(3) Uani 1 1 d . U . . .
H12 H 0.624054 -0.092696 0.513585 0.031 Uiso 1 1 calc R U . . .
C13 C 0.6169(13) 0.0045(7) 0.5783(11) 0.025(3) Uani 1 1 d . . . . .
C14 C 0.7894(11) 0.0561(7) 0.7359(10) 0.021(3) Uani 1 1 d . . . . .
H14 H 0.743459 0.100122 0.748548 0.025 Uiso 1 1 calc R U . . .
C15 C 0.7935(17) 0.0014(11) 0.8032(13) 0.056(7) Uani 1 1 d . . . . .
H15A H 0.726123 -0.015165 0.816191 0.084 Uiso 1 1 calc R U . . .
H15B H 0.823323 0.029253 0.844727 0.084 Uiso 1 1 calc R U . . .
H15C H 0.833650 -0.044856 0.791413 0.084 Uiso 1 1 calc R U . . .
C16 C 0.8933(14) 0.0932(9) 0.7200(14) 0.048(6) Uani 1 1 d . . . . .
H16A H 0.886708 0.133433 0.681951 0.072 Uiso 1 1 calc R U . . .
H16B H 0.938969 0.052283 0.703067 0.072 Uiso 1 1 calc R U . . .
H16C H 0.919378 0.116987 0.765002 0.072 Uiso 1 1 calc R U . . .
C17 C 0.5143(15) 0.0183(9) 0.5446(13) 0.033(3) Uani 1 1 d . U . . .
H17 H 0.492262 0.071033 0.562201 0.039 Uiso 1 1 calc R U . . .
C18 C 0.4368(16) -0.0357(10) 0.5647(12) 0.045(5) Uani 1 1 d . . . . .
H18A H 0.374447 -0.019652 0.541513 0.067 Uiso 1 1 calc R U . . .
H18B H 0.428743 -0.035778 0.618171 0.067 Uiso 1 1 calc R U . . .
H18C H 0.454523 -0.088548 0.548085 0.067 Uiso 1 1 calc R U . . .
C19 C 0.5233(15) 0.0246(8) 0.4629(11) 0.032(4) Uani 1 1 d . . . . .
H19A H 0.532368 -0.027801 0.441898 0.049 Uiso 1 1 calc R U . . .
H19B H 0.580554 0.057430 0.450529 0.049 Uiso 1 1 calc R U . . .
H19C H 0.462859 0.048236 0.442836 0.049 Uiso 1 1 calc R U . . .
C20 C 0.5322(10) 0.3956(7) 0.7033(8) 0.019(2) Uani 1 1 d . U . . .
H20 H 0.504275 0.445161 0.714848 0.023 Uiso 1 1 calc R U . A .
C21 C 0.6551(12) 0.4602(6) 0.6367(9) 0.016(2) Uani 1 1 d . . . . .
C22 C 0.6150(11) 0.5054(6) 0.5793(9) 0.015(2) Uani 1 1 d . U . . .
C23 C 0.6739(10) 0.5677(7) 0.5534(9) 0.022(2) Uani 1 1 d . U . . .
H23 H 0.652381 0.596065 0.511376 0.027 Uiso 1 1 calc R U . . .
C24 C 0.7622(10) 0.5892(7) 0.5870(8) 0.024(3) Uani 1 1 d . U . . .
H24 H 0.798513 0.632855 0.568940 0.029 Uiso 1 1 calc R U . . .
C25 C 0.7960(12) 0.5495(7) 0.6439(10) 0.026(3) Uani 1 1 d . U . . .
H25 H 0.854533 0.567061 0.667904 0.031 Uiso 1 1 calc R U . . .
C26 C 0.7485(13) 0.4826(7) 0.6698(9) 0.018(3) Uani 1 1 d . . . . .
C28 C 0.4364(15) 0.5423(9) 0.5643(15) 0.044(5) Uani 1 1 d . . . . .
H28A H 0.454574 0.591182 0.539470 0.067 Uiso 1 1 calc R U . . .
H28B H 0.433880 0.551130 0.617427 0.067 Uiso 1 1 calc R U . . .
H28C H 0.371105 0.524963 0.546997 0.067 Uiso 1 1 calc R U . . .
C27 C 0.5176(13) 0.4760(8) 0.5462(11) 0.025(3) Uani 1 1 d . . . . .
H27 H 0.498148 0.426498 0.571844 0.030 Uiso 1 1 calc R U . . .
C29 C 0.5187(17) 0.4604(10) 0.4611(11) 0.042(5) Uani 1 1 d . . . . .
H29A H 0.542302 0.507348 0.435507 0.063 Uiso 1 1 calc R U . . .
H29B H 0.451430 0.447747 0.444479 0.063 Uiso 1 1 calc R U . . .
H29C H 0.563029 0.416346 0.450286 0.063 Uiso 1 1 calc R U . . .
C30 C 0.7930(16) 0.4401(12) 0.7354(13) 0.050(5) Uani 1 1 d . . . . .
H30 H 0.750699 0.393746 0.747629 0.060 Uiso 1 1 calc R U . . .
C31 C 0.7926(18) 0.4971(12) 0.8008(12) 0.060(7) Uani 1 1 d . . . . .
H31A H 0.844481 0.536593 0.793878 0.091 Uiso 1 1 calc R U . . .
H31B H 0.805100 0.467984 0.846224 0.091 Uiso 1 1 calc R U . . .
H31C H 0.727794 0.522963 0.803862 0.091 Uiso 1 1 calc R U . . .
C32 C 0.8964(18) 0.4129(15) 0.7207(14) 0.083(8) Uani 1 1 d . . . . .
H32A H 0.896973 0.380151 0.676474 0.125 Uiso 1 1 calc R U . . .
H32B H 0.920346 0.382272 0.762590 0.125 Uiso 1 1 calc R U . . .
H32C H 0.939581 0.458394 0.713268 0.125 Uiso 1 1 calc R U . . .
C33 C 0.6059(5) 0.2521(11) 0.5310(4) 0.0236(14) Uani 1 1 d . U . . .
H33A H 0.555729 0.211548 0.519494 0.028 Uiso 1 1 calc R U . A 1
H33B H 0.572656 0.303786 0.529341 0.028 Uiso 1 1 calc R U . A 1
C34 C 0.6505(8) 0.2517(17) 0.3656(5) 0.066(4) Uani 1 1 d . . . . .
H34A H 0.702214 0.264719 0.329807 0.098 Uiso 1 1 calc R U . . .
H34B H 0.597966 0.291386 0.363628 0.098 Uiso 1 1 calc R U . . .
H34C H 0.622409 0.200191 0.353853 0.098 Uiso 1 1 calc R U . . .
C35 C 0.7891(17) 0.1567(10) 0.4717(14) 0.063(7) Uani 1 1 d . . . . .
H35A H 0.748656 0.109342 0.465631 0.095 Uiso 1 1 calc R U . . .
H35B H 0.841685 0.157259 0.434561 0.095 Uiso 1 1 calc R U . . .
H35C H 0.818796 0.156903 0.520771 0.095 Uiso 1 1 calc R U . . .
C36 C 0.7832(14) 0.3342(9) 0.4715(12) 0.048(5) Uani 1 1 d . . . . .
H36A H 0.829156 0.338153 0.429936 0.071 Uiso 1 1 calc R U . . .
H36B H 0.821032 0.329173 0.517185 0.071 Uiso 1 1 calc R U . . .
H36C H 0.741862 0.381355 0.473623 0.071 Uiso 1 1 calc R U . . .
C37 C 0.3443(11) 0.755(2) 0.6193(10) 0.097(5) Uani 1 1 d . . . . .
H37A H 0.397701 0.748138 0.583455 0.145 Uiso 1 1 calc R U . . .
H37B H 0.357334 0.722980 0.662648 0.145 Uiso 1 1 calc R U . . .
H37C H 0.341040 0.810636 0.633794 0.145 Uiso 1 1 calc R U . . .
C38 C 0.2467(11) 0.7313(11) 0.5853(9) 0.078(4) Uani 1 1 d . U . . .
H38A H 0.247497 0.750432 0.534032 0.093 Uiso 1 1 calc R U . . .
H38B H 0.246922 0.673360 0.582864 0.093 Uiso 1 1 calc R U . . .
C39 C 0.1521(10) 0.7539(18) 0.6161(8) 0.078(4) Uani 1 1 d . . . . .
H39A H 0.153852 0.811296 0.624172 0.093 Uiso 1 1 calc R U . . .
H39B H 0.146503 0.728999 0.664952 0.093 Uiso 1 1 calc R U . . .
C40 C 0.0616(12) 0.7362(14) 0.5757(9) 0.091(4) Uani 1 1 d . U . . .
H40A H 0.072666 0.749150 0.523398 0.110 Uiso 1 1 calc R U . . .
H40B H 0.049583 0.679066 0.578817 0.110 Uiso 1 1 calc R U . . .
C41 C -0.0266(16) 0.7761(12) 0.5998(12) 0.105(5) Uani 1 1 d . U . . .
H41A H -0.012925 0.832972 0.602924 0.126 Uiso 1 1 calc R U . . .
H41B H -0.079684 0.768230 0.562954 0.126 Uiso 1 1 calc R U . . .

loop_
_atom_site_aniso_label
_atom_site_aniso_U_11
_atom_site_aniso_U_22
_atom_site_aniso_U_33
_atom_site_aniso_U_23
_atom_site_aniso_U_13
_atom_site_aniso_U_12
Bi1A 0.0204(6) 0.0186(16) 0.0179(7) -0.0020(10) 0.0123(5) 0.0017(9)
Bi1 0.0134(5) 0.0079(13) 0.0211(8) 0.0002(9) -0.0057(5) 0.0007(7)
Si1 0.0365(11) 0.0367(14) 0.0256(11) 0.004(3) 0.0111(9) -0.008(3)
N1 0.024(3) 0.017(2) 0.027(4) -0.001(3) 0.002(3) -0.006(2)
N2 0.021(3) 0.013(2) 0.021(4) 0.000(2) 0.001(3) 0.001(2)
C1 0.015(2) 0.011(2) 0.018(3) 0.006(5) -0.001(2) -0.004(4)
C2 0.020(5) 0.013(3) 0.012(7) 0.002(3) 0.000(5) -0.008(3)
C3 0.027(5) 0.016(4) 0.024(7) -0.001(5) 0.009(5) -0.012(4)
C4 0.031(4) 0.021(3) 0.039(4) -0.006(5) 0.011(3) -0.007(4)
C5 0.032(6) 0.016(4) 0.038(9) -0.010(5) 0.006(6) -0.007(4)
C6 0.023(6) 0.012(3) 0.028(8) 0.001(4) -0.003(6) -0.002(3)
C8 0.024(4) 0.020(3) 0.024(4) 0.002(3) 0.003(3) -0.001(3)
C7 0.027(4) 0.019(3) 0.026(4) 0.000(3) 0.003(3) -0.002(3)
C42 0.052(7) 0.054(7) 0.118(7) -0.014(8) -0.007(5) -0.036(11)
C9 0.025(4) 0.023(5) 0.033(6) -0.001(5) -0.001(4) 0.003(4)
C11 0.028(4) 0.023(4) 0.030(4) 0.001(3) 0.005(3) 0.003(3)
C10 0.026(4) 0.023(4) 0.028(4) 0.005(3) 0.003(3) 0.004(3)
C12 0.028(4) 0.019(3) 0.029(4) -0.001(3) 0.003(3) 0.000(3)
C13 0.031(4) 0.016(4) 0.028(5) 0.000(4) 0.002(4) 0.000(3)
C14 0.017(6) 0.016(5) 0.030(6) 0.003(4) -0.003(5) 0.011(4)
C15 0.065(18) 0.059(10) 0.044(10) 0.029(8) -0.003(10) 0.017(11)
C16 0.030(7) 0.032(7) 0.082(17) -0.019(9) 0.000(8) -0.013(5)
C17 0.033(4) 0.031(4) 0.033(5) -0.003(3) -0.003(3) -0.001(3)
C18 0.050(8) 0.059(9) 0.025(10) -0.006(8) -0.007(8) -0.024(8)
C19 0.039(9) 0.025(6) 0.034(5) -0.001(5) -0.004(5) -0.003(6)
C20 0.023(3) 0.013(3) 0.022(4) -0.001(3) 0.002(3) -0.001(2)
C21 0.020(4) 0.009(3) 0.018(4) -0.004(3) 0.003(3) 0.002(3)
C22 0.018(3) 0.010(3) 0.017(4) -0.003(3) 0.004(3) 0.002(2)
C23 0.024(3) 0.019(3) 0.025(4) 0.002(3) 0.002(3) -0.005(3)
C24 0.023(3) 0.023(4) 0.027(4) -0.003(3) 0.003(3) -0.005(3)
C25 0.025(4) 0.022(3) 0.029(4) -0.002(3) 0.001(3) -0.005(3)
C26 0.019(4) 0.015(4) 0.018(6) -0.008(4) 0.004(4) 0.001(3)
C28 0.028(7) 0.040(7) 0.065(15) 0.007(8) 0.003(9) 0.003(6)
C27 0.025(4) 0.025(5) 0.024(5) 0.006(4) -0.005(4) -0.006(3)
C29 0.056(12) 0.045(9) 0.026(6) 0.001(6) -0.008(5) -0.011(8)
C30 0.044(10) 0.077(9) 0.030(7) 0.015(6) -0.011(6) -0.001(7)
C31 0.07(2) 0.079(10) 0.028(8) 0.015(8) -0.011(10) -0.005(11)
C32 0.053(10) 0.16(2) 0.039(13) 0.024(13) -0.011(9) 0.027(10)
C33 0.026(3) 0.024(3) 0.020(2) 0.004(3) 0.0008(17) 0.000(4)
C34 0.067(7) 0.108(11) 0.023(3) 0.006(14) 0.011(3) 0.019(17)
C35 0.067(13) 0.046(8) 0.076(17) 0.004(9) 0.031(13) 0.015(7)
C36 0.038(9) 0.048(7) 0.057(13) 0.016(8) 0.012(9) -0.017(6)
C37 0.093(9) 0.111(14) 0.087(10) -0.02(2) -0.015(7) -0.015(12)
C38 0.080(5) 0.078(6) 0.075(5) -0.002(4) -0.006(3) -0.003(4)
C39 0.081(5) 0.081(9) 0.071(7) 0.005(12) -0.009(4) 0.004(6)
C40 0.088(5) 0.095(6) 0.091(5) -0.004(4) -0.013(3) -0.001(4)
C41 0.104(6) 0.103(7) 0.108(6) -0.003(4) 0.002(4) 0.005(4)

loop_
_atom_type_symbol
_atom_type_description
_atom_type_scat_dispersion_real
_atom_type_scat_dispersion_imag
_atom_type_scat_source
C C 0.0033 0.0016 'International Tables Vol C Tables 4.2.6.8 and 6.1.1.4'
H H 0.0000 0.0000 'International Tables Vol C Tables 4.2.6.8 and 6.1.1.4'
Bi Bi -4.1077 10.2566 'International Tables Vol C Tables 4.2.6.8 and 6.1.1.4'
N N 0.0061 0.0033 'International Tables Vol C Tables 4.2.6.8 and 6.1.1.4'
Si Si 0.0817 0.0704 'International Tables Vol C Tables 4.2.6.8 and 6.1.1.4'

loop_
_geom_angle_atom_site_label_1
_geom_angle_atom_site_label_2
_geom_angle_atom_site_label_3
_geom_angle
_geom_angle_site_symmetry_1
_geom_angle_site_symmetry_3
_geom_angle_publ_flag
N2 Bi1A C1 77.2(4) . . ?
N2 Bi1A C33 97.8(6) . . ?
C1 Bi1A C33 98.5(2) . . ?
C1 Bi1 N1 77.5(4) . . ?
C1 Bi1 C33 98.1(2) . . ?
N1 Bi1 C33 98.3(6) . . ?
C1 Bi1 N2 65.3(4) . . ?
N1 Bi1 N2 142.4(2) . . ?
C33 Bi1 N2 82.4(5) . . ?
C36 Si1 C33 108.5(8) . . ?
C36 Si1 C34 108.8(11) . . ?
C33 Si1 C34 110.7(4) . . ?
C36 Si1 C35 107.5(5) . . ?
C33 Si1 C35 111.0(8) . . ?
C34 Si1 C35 110.3(11) . . ?
C8 N1 C7 119.7(12) . . ?
C8 N1 Bi1 124.8(9) . . ?
C7 N1 Bi1 114.4(9) . . ?
C20 N2 C21 117.9(11) . . ?
C20 N2 Bi1A 114.9(9) . . ?
C21 N2 Bi1A 127.1(9) . . ?
C20 N2 Bi1 110.4(8) . . ?
C21 N2 Bi1 131.6(9) . . ?
C2 C1 C6 120.0 . . ?
C2 C1 Bi1 112.9(6) . . ?
C6 C1 Bi1 126.8(6) . . ?
C2 C1 Bi1A 129.4(6) . . ?
C6 C1 Bi1A 110.3(6) . . ?
C3 C2 C1 120.0 . . ?
C3 C2 C7 120.8(8) . . ?
C1 C2 C7 119.1(8) . . ?
C2 C3 C4 120.0 . . ?
C2 C3 H3 120.0 . . ?
C4 C3 H3 120.0 . . ?
C5 C4 C3 120.0 . . ?
C5 C4 H4 120.0 . . ?
C3 C4 H4 120.0 . . ?
C4 C5 C6 120.0 . . ?
C4 C5 H5 120.0 . . ?
C6 C5 H5 120.0 . . ?
C5 C6 C1 120.0 . . ?
C5 C6 C20 120.3(8) . . ?
C1 C6 C20 119.7(8) . . ?
C9 C8 C13 121.0(15) . . ?
C9 C8 N1 123.7(16) . . ?
C13 C8 N1 115.2(15) . . ?
N1 C7 C2 114.7(10) . . ?
N1 C7 H7A 108.6 . . ?
C2 C7 H7A 108.6 . . ?
N1 C7 H7B 108.6 . . ?
C2 C7 H7B 108.6 . . ?
H7A C7 H7B 107.6 . . ?
C41 C42 H42A 109.5 . . ?
C41 C42 H42B 109.5 . . ?
H42A C42 H42B 109.5 . . ?
C41 C42 H42C 109.5 . . ?
H42A C42 H42C 109.5 . . ?
H42B C42 H42C 109.5 . . ?
C8 C9 C10 118.5(17) . . ?
C8 C9 C14 119.6(14) . . ?
C10 C9 C14 121.9(16) . . ?
C12 C11 C10 119.4(13) . . ?
C12 C11 H11 120.3 . . ?
C10 C11 H11 120.3 . . ?
C9 C10 C11 120.3(15) . . ?
C9 C10 H10 119.9 . . ?
C11 C10 H10 119.9 . . ?
C11 C12 C13 119.5(14) . . ?
C11 C12 H12 120.2 . . ?
C13 C12 H12 120.2 . . ?
C12 C13 C8 120.8(15) . . ?
C12 C13 C17 110.0(14) . . ?
C8 C13 C17 128.0(15) . . ?
C9 C14 C15 112.0(14) . . ?
C9 C14 C16 112.0(17) . . ?
C15 C14 C16 111.1(17) . . ?
C9 C14 H14 107.1 . . ?
C15 C14 H14 107.1 . . ?
C16 C14 H14 107.1 . . ?
C14 C15 H15A 109.5 . . ?
C14 C15 H15B 109.5 . . ?
H15A C15 H15B 109.5 . . ?
C14 C15 H15C 109.5 . . ?
H15A C15 H15C 109.5 . . ?
H15B C15 H15C 109.5 . . ?
C14 C16 H16A 109.5 . . ?
C14 C16 H16B 109.5 . . ?
H16A C16 H16B 109.5 . . ?
C14 C16 H16C 109.5 . . ?
H16A C16 H16C 109.5 . . ?
H16B C16 H16C 109.5 . . ?
C18 C17 C19 110.9(19) . . ?
C18 C17 C13 117.0(16) . . ?
C19 C17 C13 109.7(18) . . ?
C18 C17 H17 106.2 . . ?
C19 C17 H17 106.2 . . ?
C13 C17 H17 106.2 . . ?
C17 C18 H18A 109.5 . . ?
C17 C18 H18B 109.5 . . ?
H18A C18 H18B 109.5 . . ?
C17 C18 H18C 109.5 . . ?
H18A C18 H18C 109.5 . . ?
H18B C18 H18C 109.5 . . ?
C17 C19 H19A 109.5 . . ?
C17 C19 H19B 109.5 . . ?
H19A C19 H19B 109.5 . . ?
C17 C19 H19C 109.5 . . ?
H19A C19 H19C 109.5 . . ?
H19B C19 H19C 109.5 . . ?
N2 C20 C6 117.5(11) . . ?
N2 C20 H20 121.3 . . ?
C6 C20 H20 121.3 . . ?
C22 C21 N2 124.7(14) . . ?
C22 C21 C26 119.9(13) . . ?
N2 C21 C26 115.3(13) . . ?
C23 C22 C21 116.5(14) . . ?
C23 C22 C27 126.9(14) . . ?
C21 C22 C27 116.2(13) . . ?
C24 C23 C22 122.3(14) . . ?
C24 C23 H23 118.8 . . ?
C22 C23 H23 118.8 . . ?
C25 C24 C23 120.5(13) . . ?
C25 C24 H24 119.8 . . ?
C23 C24 H24 119.8 . . ?
C24 C25 C26 121.9(15) . . ?
C24 C25 H25 119.1 . . ?
C26 C25 H25 119.1 . . ?
C25 C26 C21 118.5(15) . . ?
C25 C26 C30 118.4(16) . . ?
C21 C26 C30 123.0(14) . . ?
C27 C28 H28A 109.5 . . ?
C27 C28 H28B 109.5 . . ?
H28A C28 H28B 109.5 . . ?
C27 C28 H28C 109.5 . . ?
H28A C28 H28C 109.5 . . ?
H28B C28 H28C 109.5 . . ?
C22 C27 C29 115.8(17) . . ?
C22 C27 C28 105.9(13) . . ?
C29 C27 C28 109.1(18) . . ?
C22 C27 H27 108.6 . . ?
C29 C27 H27 108.6 . . ?
C28 C27 H27 108.6 . . ?
C27 C29 H29A 109.5 . . ?
C27 C29 H29B 109.5 . . ?
H29A C29 H29B 109.5 . . ?
C27 C29 H29C 109.5 . . ?
H29A C29 H29C 109.5 . . ?
H29B C29 H29C 109.5 . . ?
C32 C30 C26 112(2) . . ?
C32 C30 C31 110(2) . . ?
C26 C30 C31 107.8(15) . . ?
C32 C30 H30 109.0 . . ?
C26 C30 H30 109.0 . . ?
C31 C30 H30 109.0 . . ?
C30 C31 H31A 109.5 . . ?
C30 C31 H31B 109.5 . . ?
H31A C31 H31B 109.5 . . ?
C30 C31 H31C 109.5 . . ?
H31A C31 H31C 109.5 . . ?
H31B C31 H31C 109.5 . . ?
C30 C32 H32A 109.5 . . ?
C30 C32 H32B 109.5 . . ?
H32A C32 H32B 109.5 . . ?
C30 C32 H32C 109.5 . . ?
H32A C32 H32C 109.5 . . ?
H32B C32 H32C 109.5 . . ?
Si1 C33 Bi1A 113.1(4) . . ?
Si1 C33 Bi1 112.5(4) . . ?
Si1 C33 H33A 109.1 . . ?
Bi1 C33 H33A 109.1 . . ?
Si1 C33 H33B 109.1 . . ?
Bi1 C33 H33B 109.1 . . ?
H33A C33 H33B 107.8 . . ?
Si1 C34 H34A 109.5 . . ?
Si1 C34 H34B 109.5 . . ?
H34A C34 H34B 109.5 . . ?
Si1 C34 H34C 109.5 . . ?
H34A C34 H34C 109.5 . . ?
H34B C34 H34C 109.5 . . ?
Si1 C35 H35A 109.5 . . ?
Si1 C35 H35B 109.5 . . ?
H35A C35 H35B 109.5 . . ?
Si1 C35 H35C 109.5 . . ?
H35A C35 H35C 109.5 . . ?
H35B C35 H35C 109.5 . . ?
Si1 C36 H36A 109.5 . . ?
Si1 C36 H36B 109.5 . . ?
H36A C36 H36B 109.5 . . ?
Si1 C36 H36C 109.5 . . ?
H36A C36 H36C 109.5 . . ?
H36B C36 H36C 109.5 . . ?
C38 C37 H37A 109.5 . . ?
C38 C37 H37B 109.5 . . ?
H37A C37 H37B 109.5 . . ?
C38 C37 H37C 109.5 . . ?
H37A C37 H37C 109.5 . . ?
H37B C37 H37C 109.5 . . ?
C39 C38 C37 122.5(16) . . ?
C39 C38 H38A 106.7 . . ?
C37 C38 H38A 106.7 . . ?
C39 C38 H38B 106.7 . . ?
C37 C38 H38B 106.7 . . ?
H38A C38 H38B 106.6 . . ?
C38 C39 C40 119.3(17) . . ?
C38 C39 H39A 107.5 . . ?
C40 C39 H39A 107.5 . . ?
C38 C39 H39B 107.5 . . ?
C40 C39 H39B 107.5 . . ?
H39A C39 H39B 107.0 . . ?
C41 C40 C39 116.2(19) . . ?
C41 C40 H40A 108.2 . . ?
C39 C40 H40A 108.2 . . ?
C41 C40 H40B 108.2 . . ?
C39 C40 H40B 108.2 . . ?
H40A C40 H40B 107.4 . . ?
C42 C41 C40 112.7(19) . . ?
C42 C41 H41A 109.1 . . ?
C40 C41 H41A 109.1 . . ?
C42 C41 H41B 109.1 . . ?
C40 C41 H41B 109.1 . . ?
H41A C41 H41B 107.8 . . ?

loop_
_geom_bond_atom_site_label_1
_geom_bond_atom_site_label_2
_geom_bond_distance
_geom_bond_site_symmetry_2
_geom_bond_publ_flag
Bi1A N2 2.215(11) . ?
Bi1A C1 2.212(3) . ?
Bi1A C33 2.271(8) . ?
Bi1 C1 2.218(4) . ?
Bi1 N1 2.208(11) . ?
Bi1 C33 2.278(8) . ?
Bi1 N2 2.819(11) . ?
Si1 C36 1.800(16) . ?
Si1 C33 1.864(7) . ?
Si1 C34 1.870(10) . ?
Si1 C35 1.955(18) . ?
N1 C8 1.410(17) . ?
N1 C7 1.4119(14) . ?
N2 C20 1.295(12) . ?
N2 C21 1.424(16) . ?
C1 C2 1.3900 . ?
C1 C6 1.3900 . ?
C2 C3 1.3900 . ?
C2 C7 1.501(14) . ?
C3 C4 1.3900 . ?
C3 H3 0.9500 . ?
C4 C5 1.3900 . ?
C4 H4 0.9500 . ?
C5 C6 1.3900 . ?
C5 H5 0.9500 . ?
C6 C20 1.474(13) . ?
C8 C9 1.38(3) . ?
C8 C13 1.39(2) . ?
C7 H7A 0.9900 . ?
C7 H7B 0.9900 . ?
C42 C41 1.41(2) . ?
C42 H42A 0.9800 . ?
C42 H42B 0.9800 . ?
C42 H42C 0.9800 . ?
C9 C10 1.40(2) . ?
C9 C14 1.52(3) . ?
C11 C12 1.380(17) . ?
C11 C10 1.43(2) . ?
C11 H11 0.9500 . ?
C10 H10 0.9500 . ?
C12 C13 1.386(19) . ?
C12 H12 0.9500 . ?
C13 C17 1.53(2) . ?
C14 C15 1.54(2) . ?
C14 C16 1.56(2) . ?
C14 H14 1.0000 . ?
C15 H15A 0.9800 . ?
C15 H15B 0.9800 . ?
C15 H15C 0.9800 . ?
C16 H16A 0.9800 . ?
C16 H16B 0.9800 . ?
C16 H16C 0.9800 . ?
C17 C18 1.44(2) . ?
C17 C19 1.50(3) . ?
C17 H17 1.0000 . ?
C18 H18A 0.9800 . ?
C18 H18B 0.9800 . ?
C18 H18C 0.9800 . ?
C19 H19A 0.9800 . ?
C19 H19B 0.9800 . ?
C19 H19C 0.9800 . ?
C20 H20 0.9500 . ?
C21 C22 1.41(2) . ?
C21 C26 1.45(2) . ?
C22 C23 1.408(18) . ?
C22 C27 1.53(2) . ?
C23 C24 1.388(16) . ?
C23 H23 0.9500 . ?
C24 C25 1.32(2) . ?
C24 H24 0.9500 . ?
C25 C26 1.39(2) . ?
C25 H25 0.9500 . ?
C26 C30 1.52(3) . ?
C28 C27 1.61(2) . ?
C28 H28A 0.9800 . ?
C28 H28B 0.9800 . ?
C28 H28C 0.9800 . ?
C27 C29 1.57(3) . ?
C27 H27 1.0000 . ?
C29 H29A 0.9800 . ?
C29 H29B 0.9800 . ?
C29 H29C 0.9800 . ?
C30 C32 1.49(3) . ?
C30 C31 1.54(3) . ?
C30 H30 1.0000 . ?
C31 H31A 0.9800 . ?
C31 H31B 0.9800 . ?
C31 H31C 0.9800 . ?
C32 H32A 0.9800 . ?
C32 H32B 0.9800 . ?
C32 H32C 0.9800 . ?
C33 H33A 0.9900 . ?
C33 H33B 0.9900 . ?
C34 H34A 0.9800 . ?
C34 H34B 0.9800 . ?
C34 H34C 0.9800 . ?
C35 H35A 0.9800 . ?
C35 H35B 0.9800 . ?
C35 H35C 0.9800 . ?
C36 H36A 0.9800 . ?
C36 H36B 0.9800 . ?
C36 H36C 0.9800 . ?
C37 C38 1.510(19) . ?
C37 H37A 0.9800 . ?
C37 H37B 0.9800 . ?
C37 H37C 0.9800 . ?
C38 C39 1.445(19) . ?
C38 H38A 0.9900 . ?
C38 H38B 0.9900 . ?
C39 C40 1.456(19) . ?
C39 H39A 0.9900 . ?
C39 H39B 0.9900 . ?
C40 C41 1.44(2) . ?
C40 H40A 0.9900 . ?
C40 H40B 0.9900 . ?
C41 H41A 0.9900 . ?
C41 H41B 0.9900 . ?
